data_7151644
loop_
_publ_author_name
'\<C\'i\<zkov\'a, Martina'
'Kolivo\<ska, Viliam'
'C\'isa\<rov\'a, Ivana'
'\<Saman, David'
'Posp\'i\<sil, Lubom\'ir'
'Tepl\'y, Filip'

_publ_section_title
;
 Nitrogen heteroaromatic cations by [2+2+2] cycloaddition.
;
_journal_issue 2
_journal_name_full 'Organic &amp; biomolecular chemistry'
_journal_page_first 450
_journal_page_last 462
_journal_paper_doi 10.1039/C0OB00507J
_journal_volume 9
_journal_year 2011
_chemical_compound_source 'synthesized by the authors'
_chemical_formula_moiety 'C18 H16 N, C F3 O3 S'
_chemical_formula_sum 'C19 H16 F3 N O3 S'
_chemical_formula_weight 395.39
_chemical_name_systematic
;
?
;
_space_group_IT_number 14
_symmetry_cell_setting monoclinic
_symmetry_space_group_name_Hall '-P 2ybc'
_symmetry_space_group_name_H-M 'P 1 21/c 1'
_atom_sites_solution_hydrogens geom
_atom_sites_solution_primary direct
_atom_sites_solution_secondary difmap
_audit_creation_method SHELXL-97
_cell_angle_alpha 90.00
_cell_angle_beta 100.0166(9)
_cell_angle_gamma 90.00
_cell_formula_units_Z 4
_cell_length_a 7.4866(2)
_cell_length_b 14.3369(2)
_cell_length_c 17.3851(3)
_cell_measurement_reflns_used 4377
_cell_measurement_temperature 150(2)
_cell_measurement_theta_max 27.5
_cell_measurement_theta_min 1
_cell_volume 1837.58(6)
_computing_cell_refinement 'COLLECT and DENZO'
_computing_data_collection 'COLLECT (Hooft, 1998) and DENZO (Otwinowski & Minor, 1997)'
_computing_data_reduction 'COLLECT and DENZO'
_computing_structure_refinement 'SHELXL-97 (Sheldrick, 1997)'
_computing_structure_solution 'SIR92 (Altomare et al., 1994)'
_diffrn_ambient_temperature 150(2)
_diffrn_detector_area_resol_mean 9.091
_diffrn_measured_fraction_theta_full 0.999
_diffrn_measured_fraction_theta_max 0.999
_diffrn_measurement_device_type 'Nonius KappaCCD area detector'
_diffrn_measurement_method '\f and \w scans to fill the Ewald sphere'
_diffrn_radiation_monochromator graphite
_diffrn_radiation_source 'fine-focus sealed tube'
_diffrn_radiation_type MoK\a
_diffrn_radiation_wavelength 0.71073
_diffrn_reflns_av_R_equivalents 0.040
_diffrn_reflns_av_sigmaI/netI 0.0197
_diffrn_reflns_limit_h_max 9
_diffrn_reflns_limit_h_min -9
_diffrn_reflns_limit_k_max 18
_diffrn_reflns_limit_k_min -18
_diffrn_reflns_limit_l_max 22
_diffrn_reflns_limit_l_min -22
_diffrn_reflns_number 37823
_diffrn_reflns_theta_full 27.52
_diffrn_reflns_theta_max 27.52
_diffrn_reflns_theta_min 1.85
_diffrn_standards_number 0
_exptl_absorpt_coefficient_mu 0.225
_exptl_absorpt_correction_type none
_exptl_crystal_colour green
_exptl_crystal_density_diffrn 1.429
_exptl_crystal_density_method 'not measured'
_exptl_crystal_description prism
_exptl_crystal_F_000 816
_exptl_crystal_size_max 0.4
_exptl_crystal_size_mid 0.4
_exptl_crystal_size_min 0.25
_refine_diff_density_max 0.371
_refine_diff_density_min -0.387
_refine_diff_density_rms 0.045
_refine_ls_extinction_method none
_refine_ls_goodness_of_fit_ref 1.044
_refine_ls_hydrogen_treatment constr
_refine_ls_matrix_type full
_refine_ls_number_parameters 245
_refine_ls_number_reflns 4219
_refine_ls_number_restraints 0
_refine_ls_restrained_S_all 1.044
_refine_ls_R_factor_all 0.0482
_refine_ls_R_factor_gt 0.0393
_refine_ls_shift/su_max 0.000
_refine_ls_shift/su_mean 0.000
_refine_ls_structure_factor_coef Fsqd
_refine_ls_weighting_details 'calc w=1/[\s^2^(Fo^2^)+(0.0549P)^2^+0.7320P] where P=(Fo^2^+2Fc^2^)/3'
_refine_ls_weighting_scheme calc
_refine_ls_wR_factor_gt 0.1022
_refine_ls_wR_factor_ref 0.1099
_reflns_number_gt 3558
_reflns_number_total 4219
_reflns_threshold_expression I>2\s(I)
_cod_data_source_file C0OB00507J.TXT
_cod_data_source_block zel-roz-ccl2-et2o-uochb
_cod_original_sg_symbol_H-M 'P 21/c'
_cod_database_code 7151644

loop_
_symmetry_equiv_pos_as_xyz
'x, y, z'
'-x, y+1/2, -z+1/2'
'-x, -y, -z'
'x, -y-1/2, z-1/2'

loop_
_atom_site_label
_atom_site_type_symbol
_atom_site_fract_x
_atom_site_fract_y
_atom_site_fract_z
_atom_site_U_iso_or_equiv
_atom_site_adp_type
_atom_site_occupancy
_atom_site_symmetry_multiplicity
_atom_site_calc_flag
_atom_site_refinement_flags
_atom_site_disorder_assembly
_atom_site_disorder_group
C1 C 0.22156(18) 0.34479(10) -0.01900(8) 0.0280(3) Uani 1 1 d . . .
N2 N 0.17185(15) 0.28814(8) 0.03682(7) 0.0297(3) Uani 1 1 d . . .
C3 C 0.1517(2) 0.19528(11) 0.02466(10) 0.0392(4) Uani 1 1 d . . .
H3 H 0.1185 0.1569 0.0644 0.047 Uiso 1 1 calc R . .
C4 C 0.1786(2) 0.15570(11) -0.04425(11) 0.0442(4) Uani 1 1 d . . .
H4 H 0.1639 0.0904 -0.0522 0.053 Uiso 1 1 calc R . .
C5 C 0.2271(2) 0.21138(12) -0.10179(10) 0.0412(4) Uani 1 1 d . . .
H5 H 0.2452 0.1848 -0.1499 0.049 Uiso 1 1 calc R . .
C6 C 0.2492(2) 0.30616(11) -0.08922(9) 0.0342(3) Uani 1 1 d . . .
H6 H 0.2833 0.3449 -0.1286 0.041 Uiso 1 1 calc R . .
C7 C 0.24145(19) 0.44172(10) -0.00310(8) 0.0299(3) Uani 1 1 d . . .
C8 C 0.25937(19) 0.52407(10) 0.00824(8) 0.0297(3) Uani 1 1 d . . .
C9 C 0.27815(18) 0.62216(10) 0.02154(8) 0.0281(3) Uani 1 1 d . . .
C10 C 0.2582(2) 0.65992(11) 0.09384(8) 0.0333(3) Uani 1 1 d . . .
H10 H 0.2317 0.6203 0.1342 0.040 Uiso 1 1 calc R . .
C11 C 0.2771(2) 0.75490(11) 0.10637(9) 0.0364(3) Uani 1 1 d . . .
H11 H 0.2637 0.7799 0.1556 0.044 Uiso 1 1 calc R . .
C12 C 0.3156(2) 0.81490(10) 0.04793(9) 0.0341(3) Uani 1 1 d . . .
C13 C 0.33315(19) 0.77663(10) -0.02405(9) 0.0323(3) Uani 1 1 d . . .
H13 H 0.3580 0.8164 -0.0646 0.039 Uiso 1 1 calc R . .
C14 C 0.31510(19) 0.68174(10) -0.03749(8) 0.0295(3) Uani 1 1 d . . .
H14 H 0.3278 0.6569 -0.0869 0.035 Uiso 1 1 calc R . .
C15 C 0.1392(2) 0.32825(12) 0.11183(9) 0.0360(3) Uani 1 1 d . . .
H15A H 0.0651 0.2842 0.1369 0.043 Uiso 1 1 calc R . .
H15B H 0.0697 0.3870 0.1013 0.043 Uiso 1 1 calc R . .
C16 C 0.3166(2) 0.34803(12) 0.16776(9) 0.0373(3) Uani 1 1 d . . .
H16A H 0.3918 0.3911 0.1423 0.045 Uiso 1 1 calc R . .
H16B H 0.2892 0.3791 0.2152 0.045 Uiso 1 1 calc R . .
C17 C 0.4191(2) 0.26251(12) 0.19027(8) 0.0376(4) Uani 1 1 d . . .
C18 C 0.4983(2) 0.19204(14) 0.20549(10) 0.0456(4) Uani 1 1 d . . .
H18 H 0.5622 0.1352 0.2178 0.055 Uiso 1 1 calc R . .
C19 C 0.3377(3) 0.91821(12) 0.06216(12) 0.0474(4) Uani 1 1 d . . .
H19A H 0.3679 0.9484 0.0155 0.071 Uiso 1 1 calc R . .
H19B H 0.4354 0.9292 0.1066 0.071 Uiso 1 1 calc R . .
H19C H 0.2241 0.9442 0.0736 0.071 Uiso 1 1 calc R . .
C20 C 0.1136(2) -0.01434(11) 0.25365(9) 0.0407(4) Uani 1 1 d . . .
S1 S -0.05822(5) 0.05908(3) 0.19690(2) 0.03561(12) Uani 1 1 d . . .
F1 F 0.1069(2) -0.00820(9) 0.32977(6) 0.0729(4) Uani 1 1 d . . .
F2 F 0.27962(16) 0.00925(10) 0.24498(8) 0.0722(4) Uani 1 1 d . . .
F3 F 0.08940(15) -0.10390(7) 0.23514(6) 0.0509(3) Uani 1 1 d . . .
O1 O -0.22373(19) 0.01811(10) 0.21286(10) 0.0632(4) Uani 1 1 d . . .
O2 O -0.0168(2) 0.15068(8) 0.22719(8) 0.0586(4) Uani 1 1 d . . .
O3 O -0.02906(18) 0.04521(8) 0.11843(7) 0.0462(3) Uani 1 1 d . . .

loop_
_atom_site_aniso_label
_atom_site_aniso_U_11
_atom_site_aniso_U_22
_atom_site_aniso_U_33
_atom_site_aniso_U_23
_atom_site_aniso_U_13
_atom_site_aniso_U_12
C1 0.0237(6) 0.0288(7) 0.0302(7) 0.0037(5) 0.0009(5) 0.0013(5)
N2 0.0240(6) 0.0323(6) 0.0318(6) 0.0046(5) 0.0023(5) -0.0001(5)
C3 0.0306(8) 0.0321(8) 0.0518(9) 0.0100(7) -0.0015(7) -0.0044(6)
C4 0.0385(9) 0.0302(8) 0.0578(10) -0.0058(7) -0.0087(7) -0.0009(6)
C5 0.0392(9) 0.0408(8) 0.0394(8) -0.0095(7) -0.0047(7) 0.0058(7)
C6 0.0314(7) 0.0385(8) 0.0310(7) -0.0002(6) 0.0006(6) 0.0027(6)
C7 0.0285(7) 0.0315(7) 0.0295(7) 0.0026(5) 0.0041(5) 0.0020(5)
C8 0.0266(7) 0.0331(7) 0.0288(7) 0.0026(5) 0.0030(5) 0.0021(5)
C9 0.0234(6) 0.0292(7) 0.0308(7) 0.0017(5) 0.0022(5) 0.0031(5)
C10 0.0361(8) 0.0355(8) 0.0283(7) 0.0033(6) 0.0058(6) 0.0038(6)
C11 0.0406(8) 0.0369(8) 0.0314(7) -0.0034(6) 0.0052(6) 0.0076(6)
C12 0.0294(7) 0.0303(7) 0.0417(8) 0.0001(6) 0.0039(6) 0.0061(6)
C13 0.0286(7) 0.0326(7) 0.0357(7) 0.0065(6) 0.0056(6) 0.0029(6)
C14 0.0264(7) 0.0335(7) 0.0289(7) 0.0010(5) 0.0052(5) 0.0031(5)
C15 0.0314(8) 0.0449(8) 0.0339(7) 0.0073(6) 0.0116(6) 0.0056(6)
C16 0.0383(8) 0.0451(9) 0.0289(7) -0.0015(6) 0.0070(6) 0.0068(7)
C17 0.0339(8) 0.0522(10) 0.0264(7) 0.0029(6) 0.0043(6) 0.0030(7)
C18 0.0417(9) 0.0551(10) 0.0392(9) 0.0088(8) 0.0047(7) 0.0085(8)
C19 0.0518(10) 0.0309(8) 0.0598(11) -0.0043(7) 0.0101(8) 0.0040(7)
C20 0.0495(10) 0.0364(8) 0.0338(8) 0.0009(6) 0.0005(7) -0.0082(7)
S1 0.0412(2) 0.02698(19) 0.0408(2) 0.00383(14) 0.01307(16) -0.00060(14)
F1 0.1264(12) 0.0575(7) 0.0289(5) 0.0037(5) -0.0030(6) -0.0214(7)
F2 0.0412(6) 0.0763(9) 0.0924(10) 0.0272(7) -0.0075(6) -0.0096(6)
F3 0.0612(7) 0.0311(5) 0.0564(6) -0.0003(4) -0.0009(5) 0.0061(4)
O1 0.0461(8) 0.0477(8) 0.1025(12) 0.0252(7) 0.0318(7) 0.0035(6)
O2 0.0882(11) 0.0276(6) 0.0632(9) -0.0044(6) 0.0219(8) -0.0012(6)
O3 0.0600(8) 0.0448(7) 0.0317(6) 0.0052(5) 0.0025(5) -0.0020(6)

loop_
_atom_type_symbol
_atom_type_description
_atom_type_scat_dispersion_real
_atom_type_scat_dispersion_imag
_atom_type_scat_source
C C 0.0033 0.0016 'International Tables Vol C Tables 4.2.6.8 and 6.1.1.4'
H H 0.0000 0.0000 'International Tables Vol C Tables 4.2.6.8 and 6.1.1.4'
N N 0.0061 0.0033 'International Tables Vol C Tables 4.2.6.8 and 6.1.1.4'
F F 0.0171 0.0103 'International Tables Vol C Tables 4.2.6.8 and 6.1.1.4'
O O 0.0106 0.0060 'International Tables Vol C Tables 4.2.6.8 and 6.1.1.4'
S S 0.1246 0.1234 'International Tables Vol C Tables 4.2.6.8 and 6.1.1.4'

loop_
_geom_angle_atom_site_label_1
_geom_angle_atom_site_label_2
_geom_angle_atom_site_label_3
_geom_angle
_geom_angle_site_symmetry_1
_geom_angle_site_symmetry_3
_geom_angle_publ_flag
N2 C1 C6 119.22(13) . . ?
N2 C1 C7 118.43(13) . . ?
C6 C1 C7 122.34(13) . . ?
C3 N2 C1 120.73(13) . . ?
C3 N2 C15 119.21(13) . . ?
C1 N2 C15 120.06(12) . . ?
N2 C3 C4 120.97(15) . . ?
N2 C3 H3 119.5 . . ?
C4 C3 H3 119.5 . . ?
C3 C4 C5 119.47(15) . . ?
C3 C4 H4 120.3 . . ?
C5 C4 H4 120.3 . . ?
C4 C5 C6 119.65(15) . . ?
C4 C5 H5 120.2 . . ?
C6 C5 H5 120.2 . . ?
C5 C6 C1 119.95(15) . . ?
C5 C6 H6 120.0 . . ?
C1 C6 H6 120.0 . . ?
C8 C7 C1 178.13(16) . . ?
C7 C8 C9 179.24(16) . . ?
C14 C9 C10 119.20(13) . . ?
C14 C9 C8 120.59(13) . . ?
C10 C9 C8 120.21(13) . . ?
C11 C10 C9 119.89(14) . . ?
C11 C10 H10 120.1 . . ?
C9 C10 H10 120.1 . . ?
C10 C11 C12 121.31(14) . . ?
C10 C11 H11 119.3 . . ?
C12 C11 H11 119.3 . . ?
C13 C12 C11 118.27(14) . . ?
C13 C12 C19 120.67(15) . . ?
C11 C12 C19 121.06(15) . . ?
C14 C13 C12 121.16(14) . . ?
C14 C13 H13 119.4 . . ?
C12 C13 H13 119.4 . . ?
C13 C14 C9 120.17(13) . . ?
C13 C14 H14 119.9 . . ?
C9 C14 H14 119.9 . . ?
N2 C15 C16 111.86(12) . . ?
N2 C15 H15A 109.2 . . ?
C16 C15 H15A 109.2 . . ?
N2 C15 H15B 109.2 . . ?
C16 C15 H15B 109.2 . . ?
H15A C15 H15B 107.9 . . ?
C17 C16 C15 111.82(14) . . ?
C17 C16 H16A 109.3 . . ?
C15 C16 H16A 109.3 . . ?
C17 C16 H16B 109.3 . . ?
C15 C16 H16B 109.3 . . ?
H16A C16 H16B 107.9 . . ?
C18 C17 C16 177.22(18) . . ?
C17 C18 H18 180.0 . . ?
C12 C19 H19A 109.5 . . ?
C12 C19 H19B 109.5 . . ?
H19A C19 H19B 109.5 . . ?
C12 C19 H19C 109.5 . . ?
H19A C19 H19C 109.5 . . ?
H19B C19 H19C 109.5 . . ?
F2 C20 F3 108.14(15) . . ?
F2 C20 F1 107.13(14) . . ?
F3 C20 F1 106.06(13) . . ?
F2 C20 S1 112.41(11) . . ?
F3 C20 S1 112.01(11) . . ?
F1 C20 S1 110.77(13) . . ?
O2 S1 O3 114.79(8) . . ?
O2 S1 O1 116.27(9) . . ?
O3 S1 O1 113.91(9) . . ?
O2 S1 C20 104.17(8) . . ?
O3 S1 C20 103.06(8) . . ?
O1 S1 C20 102.17(8) . . ?

loop_
_geom_bond_atom_site_label_1
_geom_bond_atom_site_label_2
_geom_bond_distance
_geom_bond_site_symmetry_2
_geom_bond_publ_flag
C1 N2 1.3659(18) . ?
C1 C6 1.388(2) . ?
C1 C7 1.4197(19) . ?
N2 C3 1.352(2) . ?
N2 C15 1.4840(19) . ?
C3 C4 1.372(3) . ?
C3 H3 0.9500 . ?
C4 C5 1.377(3) . ?
C4 H4 0.9500 . ?
C5 C6 1.382(2) . ?
C5 H5 0.9500 . ?
C6 H6 0.9500 . ?
C7 C8 1.201(2) . ?
C8 C9 1.428(2) . ?
C9 C14 1.3993(19) . ?
C9 C10 1.400(2) . ?
C10 C11 1.382(2) . ?
C10 H10 0.9500 . ?
C11 C12 1.399(2) . ?
C11 H11 0.9500 . ?
C12 C13 1.393(2) . ?
C12 C19 1.506(2) . ?
C13 C14 1.383(2) . ?
C13 H13 0.9500 . ?
C14 H14 0.9500 . ?
C15 C16 1.530(2) . ?
C15 H15A 0.9900 . ?
C15 H15B 0.9900 . ?
C16 C17 1.463(2) . ?
C16 H16A 0.9900 . ?
C16 H16B 0.9900 . ?
C17 C18 1.178(2) . ?
C18 H18 0.9500 . ?
C19 H19A 0.9800 . ?
C19 H19B 0.9800 . ?
C19 H19C 0.9800 . ?
C20 F2 1.321(2) . ?
C20 F3 1.3285(19) . ?
C20 F1 1.3360(19) . ?
C20 S1 1.8154(18) . ?
S1 O2 1.4287(13) . ?
S1 O3 1.4324(12) . ?
S1 O1 1.4412(13) . ?

loop_
_cod_related_entry_id
_cod_related_entry_database
_cod_related_entry_code
1 ChemSpider 26993558
